data_1519147
loop_
_publ_author_name
'Bochmann, Manfred'
'Hursthouse, Michael B.'
'Coles, Simon J.'

_publ_section_title
;
 C16H30Cl2NPSeTi
;
_journal_name_full 'Crystal Structure Report Archive'
_journal_page_first 1191
_journal_year 1994
_chemical_formula_moiety 'C16 H30 Cl2 N P Se Ti'
_chemical_formula_sum 'C16 H30 Cl2 N P Se Ti'
_chemical_formula_weight 465.14
_space_group_IT_number 61
_symmetry_cell_setting orthorhombic
_symmetry_space_group_name_Hall '-P 2ac 2ab'
_symmetry_space_group_name_H-M 'P b c a'
_atom_sites_solution_hydrogens geom
_atom_sites_solution_primary direct
_atom_sites_solution_secondary difmap
_cell_angle_alpha 90.00
_cell_angle_beta 90.00
_cell_angle_gamma 90.00
_cell_formula_units_Z 8
_cell_length_a 8.813(7)
_cell_length_b 15.0422(5)
_cell_length_c 31.232(10)
_cell_measurement_temperature 293(2)
_cell_volume 4140(4)
_computing_cell_refinement REFINE
_computing_data_collection 'MADNES (Pflugrath & Messerschmidt, 1989)'
_computing_data_reduction 'ABSURD (Karaulov, 1992)'
_computing_publication_material SHELXL97
_computing_structure_refinement 'SHELXL97 (Sheldrick, 2008)'
_computing_structure_solution 'SIR92 (Altomare, Cascarano, Giacovazzo & Guaglitardi, 1993)'
_diffrn_ambient_temperature 293(2)
_diffrn_measured_fraction_theta_full 0.888
_diffrn_measured_fraction_theta_max 0.888
_diffrn_measurement_device_type 'Delft instruments FAST area detector'
_diffrn_measurement_method 'Intensity measurements as described by Darr, Drake, Hursthouse & Malik (1993)'
_diffrn_radiation_monochromator graphite
_diffrn_radiation_source 'rotating anode generator'
_diffrn_radiation_type MoK\a
_diffrn_radiation_wavelength 0.71069
_diffrn_reflns_av_R_equivalents 0.0942
_diffrn_reflns_av_sigmaI/netI 0.2800
_diffrn_reflns_limit_h_max 7
_diffrn_reflns_limit_h_min -9
_diffrn_reflns_limit_k_max 17
_diffrn_reflns_limit_k_min -16
_diffrn_reflns_limit_l_max 35
_diffrn_reflns_limit_l_min -36
_diffrn_reflns_number 14687
_diffrn_reflns_theta_full 25.01
_diffrn_reflns_theta_max 25.01
_diffrn_reflns_theta_min 2.98
_exptl_absorpt_coefficient_mu 2.504
_exptl_absorpt_correction_T_max 0.7879
_exptl_absorpt_correction_T_min 0.5733
_exptl_absorpt_correction_type multi-scan
_exptl_absorpt_process_details 'SORTAV (R.H.Blessing, 1995, 1997)'
_exptl_crystal_colour unk
_exptl_crystal_density_diffrn 1.492
_exptl_crystal_density_method 'not measured'
_exptl_crystal_description unk
_exptl_crystal_F_000 1904
_exptl_crystal_size_max 0.25
_exptl_crystal_size_mid 0.20
_exptl_crystal_size_min 0.10
_refine_diff_density_max 0.549
_refine_diff_density_min -0.410
_refine_diff_density_rms 0.099
_refine_ls_extinction_method none
_refine_ls_goodness_of_fit_ref 0.813
_refine_ls_hydrogen_treatment constr
_refine_ls_matrix_type full
_refine_ls_number_parameters 207
_refine_ls_number_reflns 3252
_refine_ls_number_restraints 0
_refine_ls_restrained_S_all 0.813
_refine_ls_R_factor_all 0.1173
_refine_ls_R_factor_gt 0.0495
_refine_ls_shift/su_max 0.000
_refine_ls_shift/su_mean 0.000
_refine_ls_structure_factor_coef Fsqd
_refine_ls_weighting_details 'calc w=1/[\s^2^(Fo^2^)+(0.0457P)^2^+0.0000P] where P=(Fo^2^+2Fc^2^)/3'
_refine_ls_weighting_scheme calc
_refine_ls_wR_factor_gt 0.1003
_refine_ls_wR_factor_ref 0.1094
_reflns_number_gt 1552
_reflns_number_total 3252
_reflns_threshold_expression >2\s(I)
_cod_data_source_file eCrystal-1191.cif
_cod_data_source_block s92
_cod_depositor_comments
;
Citation :
Bochmann, Manfred and Hursthouse, Michael B. and Coles, Simon J. (1994) 
University of Southampton, Crystal Structure Report Archive. 
(doi:10.5258/ecrystals/1191)

http://ecrystals.chem.soton.ac.uk/1191/
;
_cod_original_cell_volume 4140(3)
_cod_original_sg_symbol_Hall '-P  2ac 2ab'
_cod_original_sg_symbol_H-M Pbca
_cod_database_code 1519147

loop_
_symmetry_equiv_pos_as_xyz
'x, y, z'
'-x+1/2, -y, z+1/2'
'-x, y+1/2, -z+1/2'
'x+1/2, -y+1/2, -z'
'-x, -y, -z'
'x-1/2, y, -z-1/2'
'x, -y-1/2, z-1/2'
'-x-1/2, y-1/2, z'

loop_
_atom_site_label
_atom_site_type_symbol
_atom_site_fract_x
_atom_site_fract_y
_atom_site_fract_z
_atom_site_U_iso_or_equiv
_atom_site_adp_type
_atom_site_occupancy
_atom_site_symmetry_multiplicity
_atom_site_calc_flag
_atom_site_refinement_flags
_atom_site_disorder_assembly
_atom_site_disorder_group
Ti1 Ti 0.18133(11) 0.11607(7) 0.08591(4) 0.0340(3) Uani 1 1 d . . .
Se1 Se 0.18729(7) 0.20637(5) 0.15970(2) 0.0560(3) Uani 1 1 d . . .
Cl1 Cl -0.03463(18) 0.05603(11) 0.11947(7) 0.0600(6) Uani 1 1 d . . .
Cl2 Cl 0.21490(17) -0.02312(11) 0.05515(6) 0.0511(5) Uani 1 1 d . . .
N1 N 0.4060(5) 0.1130(3) 0.10495(15) 0.0328(12) Uani 1 1 d . . .
P1 P 0.41756(18) 0.16055(11) 0.15301(6) 0.0390(4) Uani 1 1 d . . .
C1 C 0.4565(7) 0.0773(4) 0.1960(2) 0.0460(17) Uani 1 1 d . . .
C2 C 0.3326(8) 0.0041(5) 0.1915(2) 0.077(3) Uani 1 1 d . . .
H2A H 0.3449 -0.0260 0.1647 0.115 Uiso 1 1 calc R . .
H2B H 0.2340 0.0311 0.1926 0.115 Uiso 1 1 calc R . .
H2C H 0.3426 -0.0378 0.2145 0.115 Uiso 1 1 calc R . .
C3 C 0.4453(8) 0.1194(6) 0.2396(2) 0.078(2) Uani 1 1 d . . .
H3A H 0.3486 0.1482 0.2425 0.117 Uiso 1 1 calc R . .
H3B H 0.5248 0.1625 0.2428 0.117 Uiso 1 1 calc R . .
H3C H 0.4554 0.0745 0.2612 0.117 Uiso 1 1 calc R . .
C4 C 0.6158(7) 0.0315(5) 0.1926(2) 0.065(2) Uani 1 1 d . . .
H4A H 0.6259 0.0042 0.1649 0.097 Uiso 1 1 calc R . .
H4B H 0.6251 -0.0130 0.2144 0.097 Uiso 1 1 calc R . .
H4C H 0.6940 0.0753 0.1962 0.097 Uiso 1 1 calc R . .
C5 C 0.5483(7) 0.2604(4) 0.1563(2) 0.0492(18) Uani 1 1 d . . .
C6 C 0.4950(9) 0.3233(5) 0.1915(3) 0.091(3) Uani 1 1 d . . .
H6A H 0.3866 0.3292 0.1902 0.136 Uiso 1 1 calc R . .
H6B H 0.5411 0.3805 0.1875 0.136 Uiso 1 1 calc R . .
H6C H 0.5237 0.2999 0.2189 0.136 Uiso 1 1 calc R . .
C7 C 0.7162(7) 0.2389(4) 0.1630(3) 0.069(2) Uani 1 1 d . . .
H7A H 0.7741 0.2929 0.1626 0.103 Uiso 1 1 calc R . .
H7B H 0.7505 0.2003 0.1405 0.103 Uiso 1 1 calc R . .
H7C H 0.7293 0.2099 0.1902 0.103 Uiso 1 1 calc R . .
C8 C 0.5335(9) 0.3082(4) 0.1124(3) 0.078(3) Uani 1 1 d . . .
H8A H 0.5725 0.2704 0.0902 0.117 Uiso 1 1 calc R . .
H8B H 0.5902 0.3627 0.1130 0.117 Uiso 1 1 calc R . .
H8C H 0.4286 0.3210 0.1068 0.117 Uiso 1 1 calc R . .
C9 C 0.5490(7) 0.0802(4) 0.0848(2) 0.0391(16) Uani 1 1 d . . .
H9 H 0.6333 0.1039 0.1018 0.047 Uiso 1 1 calc R . .
C10 C 0.5645(7) -0.0221(4) 0.0850(2) 0.059(2) Uani 1 1 d . . .
H10A H 0.6700 -0.0379 0.0849 0.089 Uiso 1 1 calc R . .
H10B H 0.5163 -0.0461 0.0600 0.089 Uiso 1 1 calc R . .
H10C H 0.5169 -0.0457 0.1102 0.089 Uiso 1 1 calc R . .
C11 C 0.5693(7) 0.1139(5) 0.0399(2) 0.062(2) Uani 1 1 d . . .
H11A H 0.6615 0.0903 0.0281 0.092 Uiso 1 1 calc R . .
H11B H 0.5746 0.1777 0.0402 0.092 Uiso 1 1 calc R . .
H11C H 0.4849 0.0954 0.0226 0.092 Uiso 1 1 calc R . .
C12 C 0.1206(10) 0.2623(5) 0.0621(3) 0.063(2) Uani 1 1 d . . .
H12 H 0.1258 0.3102 0.0809 0.075 Uiso 1 1 calc R . .
C13 C -0.0079(8) 0.2098(6) 0.0542(3) 0.070(2) Uani 1 1 d . . .
H13 H -0.1026 0.2161 0.0670 0.084 Uiso 1 1 calc R . .
C14 C 0.0322(9) 0.1470(5) 0.0238(3) 0.062(2) Uani 1 1 d . . .
H14 H -0.0309 0.1037 0.0123 0.074 Uiso 1 1 calc R . .
C15 C 0.1831(9) 0.1607(5) 0.0139(2) 0.060(2) Uani 1 1 d . . .
H15 H 0.2395 0.1277 -0.0056 0.073 Uiso 1 1 calc R . .
C16 C 0.2360(8) 0.2310(5) 0.0377(3) 0.056(2) Uani 1 1 d . . .
H16 H 0.3344 0.2534 0.0371 0.067 Uiso 1 1 calc R . .

loop_
_atom_site_aniso_label
_atom_site_aniso_U_11
_atom_site_aniso_U_22
_atom_site_aniso_U_33
_atom_site_aniso_U_23
_atom_site_aniso_U_13
_atom_site_aniso_U_12
Ti1 0.0287(6) 0.0278(6) 0.0454(8) 0.0020(6) -0.0011(6) 0.0007(5)
Se1 0.0395(4) 0.0693(5) 0.0592(5) -0.0169(4) 0.0043(4) 0.0116(4)
Cl1 0.0393(10) 0.0466(11) 0.0941(16) 0.0063(10) 0.0130(10) -0.0051(8)
Cl2 0.0474(11) 0.0363(10) 0.0696(13) -0.0131(9) -0.0067(9) -0.0006(8)
N1 0.021(3) 0.036(3) 0.041(3) 0.000(3) -0.003(2) 0.003(2)
P1 0.0350(10) 0.0404(10) 0.0416(12) -0.0062(9) 0.0021(8) 0.0036(8)
C1 0.043(4) 0.060(5) 0.035(5) 0.003(4) -0.002(3) 0.001(3)
C2 0.076(6) 0.086(6) 0.069(6) 0.043(5) -0.008(4) -0.020(5)
C3 0.074(6) 0.104(7) 0.057(6) 0.014(5) 0.002(4) 0.001(5)
C4 0.059(5) 0.074(6) 0.061(6) 0.011(4) -0.010(4) 0.011(4)
C5 0.052(5) 0.036(4) 0.060(5) -0.014(4) -0.007(4) -0.002(3)
C6 0.086(6) 0.062(6) 0.124(8) -0.059(5) 0.001(6) -0.006(4)
C7 0.042(5) 0.054(5) 0.110(7) -0.001(5) -0.017(4) -0.010(3)
C8 0.090(6) 0.028(4) 0.116(8) 0.004(5) -0.021(5) -0.020(4)
C9 0.038(4) 0.027(4) 0.053(5) -0.006(3) 0.009(3) -0.001(3)
C10 0.044(5) 0.051(5) 0.082(6) -0.020(4) 0.003(4) 0.007(4)
C11 0.049(5) 0.086(6) 0.050(5) 0.001(4) 0.017(4) 0.005(4)
C12 0.080(6) 0.030(4) 0.078(6) 0.013(4) -0.019(5) 0.012(4)
C13 0.043(5) 0.069(6) 0.098(7) 0.029(6) -0.010(5) 0.012(4)
C14 0.070(6) 0.045(5) 0.071(6) 0.007(4) -0.036(5) -0.005(4)
C15 0.074(6) 0.070(6) 0.038(5) 0.013(4) -0.002(4) 0.015(5)
C16 0.053(5) 0.049(5) 0.067(6) 0.029(4) -0.007(4) -0.007(4)

loop_
_atom_type_symbol
_atom_type_description
_atom_type_scat_dispersion_real
_atom_type_scat_dispersion_imag
_atom_type_scat_source
C C 0.0033 0.0016 'International Tables Vol C Tables 4.2.6.8 and 6.1.1.4'
H H 0.0000 0.0000 'International Tables Vol C Tables 4.2.6.8 and 6.1.1.4'
P P 0.1023 0.0942 'International Tables Vol C Tables 4.2.6.8 and 6.1.1.4'
N N 0.0061 0.0033 'International Tables Vol C Tables 4.2.6.8 and 6.1.1.4'
Cl Cl 0.1484 0.1585 'International Tables Vol C Tables 4.2.6.8 and 6.1.1.4'
Se Se -0.0929 2.2259 'International Tables Vol C Tables 4.2.6.8 and 6.1.1.4'
Ti Ti 0.2776 0.4457 'International Tables Vol C Tables 4.2.6.8 and 6.1.1.4'

loop_
_geom_angle_atom_site_label_1
_geom_angle_atom_site_label_2
_geom_angle_atom_site_label_3
_geom_angle
_geom_angle_site_symmetry_1
_geom_angle_site_symmetry_3
N1 Ti1 Cl2 88.67(14) . .
N1 Ti1 C16 90.3(2) . .
Cl2 Ti1 C16 111.9(2) . .
N1 Ti1 C15 106.0(2) . .
Cl2 Ti1 C15 82.0(2) . .
C16 Ti1 C15 34.1(2) . .
N1 Ti1 Cl1 129.62(15) . .
Cl2 Ti1 Cl1 86.63(7) . .
C16 Ti1 Cl1 137.39(19) . .
C15 Ti1 Cl1 122.8(2) . .
N1 Ti1 C12 109.0(2) . .
Cl2 Ti1 C12 137.0(2) . .
C16 Ti1 C12 33.3(2) . .
C15 Ti1 C12 55.8(3) . .
Cl1 Ti1 C12 108.2(2) . .
N1 Ti1 C14 139.9(3) . .
Cl2 Ti1 C14 84.8(2) . .
C16 Ti1 C14 56.5(2) . .
C15 Ti1 C14 33.9(2) . .
Cl1 Ti1 C14 89.5(2) . .
C12 Ti1 C14 56.2(2) . .
N1 Ti1 C13 142.9(2) . .
Cl2 Ti1 C13 116.6(2) . .
C16 Ti1 C13 56.2(2) . .
C15 Ti1 C13 56.0(3) . .
Cl1 Ti1 C13 81.2(2) . .
C12 Ti1 C13 34.1(2) . .
C14 Ti1 C13 33.6(2) . .
N1 Ti1 Se1 75.21(13) . .
Cl2 Ti1 Se1 144.24(7) . .
C16 Ti1 Se1 100.1(2) . .
C15 Ti1 Se1 132.8(2) . .
Cl1 Ti1 Se1 80.04(6) . .
C12 Ti1 Se1 78.7(2) . .
C14 Ti1 Se1 127.7(2) . .
C13 Ti1 Se1 94.0(2) . .
N1 Ti1 P1 31.55(13) . .
Cl2 Ti1 P1 113.44(6) . .
C16 Ti1 P1 98.07(19) . .
C15 Ti1 P1 126.5(2) . .
Cl1 Ti1 P1 109.42(8) . .
C12 Ti1 P1 99.6(2) . .
C14 Ti1 P1 153.76(18) . .
C13 Ti1 P1 129.3(2) . .
Se1 Ti1 P1 43.81(4) . .
P1 Se1 Ti1 76.85(6) . .
C9 N1 P1 118.0(4) . .
C9 N1 Ti1 134.0(4) . .
P1 N1 Ti1 107.9(2) . .
N1 P1 C1 111.8(3) . .
N1 P1 C5 115.3(3) . .
C1 P1 C5 112.3(3) . .
N1 P1 Se1 99.62(16) . .
C1 P1 Se1 108.5(2) . .
C5 P1 Se1 108.3(2) . .
C1 P1 Ti1 118.4(2) . .
C5 P1 Ti1 129.1(2) . .
Se1 P1 Ti1 59.34(6) . .
C3 C1 C2 109.5(6) . .
C3 C1 C4 107.8(6) . .
C2 C1 C4 108.2(6) . .
C3 C1 P1 110.8(5) . .
C2 C1 P1 106.3(4) . .
C4 C1 P1 114.2(5) . .
C1 C2 H2A 109.5 . .
C1 C2 H2B 109.5 . .
H2A C2 H2B 109.5 . .
C1 C2 H2C 109.5 . .
H2A C2 H2C 109.5 . .
H2B C2 H2C 109.5 . .
C1 C3 H3A 109.5 . .
C1 C3 H3B 109.5 . .
H3A C3 H3B 109.5 . .
C1 C3 H3C 109.5 . .
H3A C3 H3C 109.5 . .
H3B C3 H3C 109.5 . .
C1 C4 H4A 109.5 . .
C1 C4 H4B 109.5 . .
H4A C4 H4B 109.5 . .
C1 C4 H4C 109.5 . .
H4A C4 H4C 109.5 . .
H4B C4 H4C 109.5 . .
C6 C5 C7 109.4(6) . .
C6 C5 C8 108.9(6) . .
C7 C5 C8 107.5(6) . .
C6 C5 P1 110.1(5) . .
C7 C5 P1 115.3(4) . .
C8 C5 P1 105.5(4) . .
C5 C6 H6A 109.5 . .
C5 C6 H6B 109.5 . .
H6A C6 H6B 109.5 . .
C5 C6 H6C 109.5 . .
H6A C6 H6C 109.5 . .
H6B C6 H6C 109.5 . .
C5 C7 H7A 109.5 . .
C5 C7 H7B 109.5 . .
H7A C7 H7B 109.5 . .
C5 C7 H7C 109.5 . .
H7A C7 H7C 109.5 . .
H7B C7 H7C 109.5 . .
C5 C8 H8A 109.5 . .
C5 C8 H8B 109.5 . .
H8A C8 H8B 109.5 . .
C5 C8 H8C 109.5 . .
H8A C8 H8C 109.5 . .
H8B C8 H8C 109.5 . .
N1 C9 C11 112.5(5) . .
N1 C9 C10 113.7(5) . .
C11 C9 C10 109.2(5) . .
N1 C9 H9 107.0 . .
C11 C9 H9 107.0 . .
C10 C9 H9 107.0 . .
C9 C10 H10A 109.5 . .
C9 C10 H10B 109.5 . .
H10A C10 H10B 109.5 . .
C9 C10 H10C 109.5 . .
H10A C10 H10C 109.5 . .
H10B C10 H10C 109.5 . .
C9 C11 H11A 109.5 . .
C9 C11 H11B 109.5 . .
H11A C11 H11B 109.5 . .
C9 C11 H11C 109.5 . .
H11A C11 H11C 109.5 . .
H11B C11 H11C 109.5 . .
C16 C12 C13 108.2(7) . .
C16 C12 Ti1 71.8(4) . .
C13 C12 Ti1 73.6(4) . .
C16 C12 H12 125.9 . .
C13 C12 H12 125.9 . .
Ti1 C12 H12 120.5 . .
C14 C13 C12 107.4(7) . .
C14 C13 Ti1 72.8(4) . .
C12 C13 Ti1 72.3(4) . .
C14 C13 H13 126.3 . .
C12 C13 H13 126.3 . .
Ti1 C13 H13 120.4 . .
C15 C14 C13 107.3(7) . .
C15 C14 Ti1 71.4(4) . .
C13 C14 Ti1 73.6(4) . .
C15 C14 H14 126.3 . .
C13 C14 H14 126.3 . .
Ti1 C14 H14 120.5 . .
C16 C15 C14 108.7(7) . .
C16 C15 Ti1 72.9(4) . .
C14 C15 Ti1 74.7(4) . .
C16 C15 H15 125.7 . .
C14 C15 H15 125.7 . .
Ti1 C15 H15 118.6 . .
C12 C16 C15 108.4(7) . .
C12 C16 Ti1 74.9(4) . .
C15 C16 Ti1 73.1(4) . .
C12 C16 H16 125.8 . .
C15 C16 H16 125.8 . .
Ti1 C16 H16 118.1 . .

loop_
_geom_bond_atom_site_label_1
_geom_bond_atom_site_label_2
_geom_bond_distance
_geom_bond_site_symmetry_2
Ti1 N1 2.068(5) .
Ti1 Cl2 2.3225(19) .
Ti1 C16 2.343(7) .
Ti1 C15 2.346(7) .
Ti1 Cl1 2.353(2) .
Ti1 C12 2.382(7) .
Ti1 C14 2.388(7) .
Ti1 C13 2.398(7) .
Ti1 Se1 2.6755(14) .
Ti1 P1 3.029(2) .
Se1 P1 2.153(2) .
N1 C9 1.492(7) .
N1 P1 1.666(5) .
P1 C1 1.869(7) .
P1 C5 1.896(6) .
C1 C3 1.504(8) .
C1 C2 1.556(9) .
C1 C4 1.567(8) .
C2 H2A 0.9600 .
C2 H2B 0.9600 .
C2 H2C 0.9600 .
C3 H3A 0.9600 .
C3 H3B 0.9600 .
C3 H3C 0.9600 .
C4 H4A 0.9600 .
C4 H4B 0.9600 .
C4 H4C 0.9600 .
C5 C6 1.523(8) .
C5 C7 1.529(8) .
C5 C8 1.556(9) .
C6 H6A 0.9600 .
C6 H6B 0.9600 .
C6 H6C 0.9600 .
C7 H7A 0.9600 .
C7 H7B 0.9600 .
C7 H7C 0.9600 .
C8 H8A 0.9600 .
C8 H8B 0.9600 .
C8 H8C 0.9600 .
C9 C11 1.503(8) .
C9 C10 1.545(8) .
C9 H9 0.9800 .
C10 H10A 0.9600 .
C10 H10B 0.9600 .
C10 H10C 0.9600 .
C11 H11A 0.9600 .
C11 H11B 0.9600 .
C11 H11C 0.9600 .
C12 C16 1.356(9) .
C12 C13 1.402(9) .
C12 H12 0.9300 .
C13 C14 1.385(9) .
C13 H13 0.9300 .
C14 C15 1.381(9) .
C14 H14 0.9300 .
C15 C16 1.374(10) .
C15 H15 0.9300 .
C16 H16 0.9300 .

loop_
_geom_torsion_atom_site_label_1
_geom_torsion_atom_site_label_2
_geom_torsion_atom_site_label_3
_geom_torsion_atom_site_label_4
_geom_torsion
_geom_torsion_site_symmetry_1
_geom_torsion_site_symmetry_2
_geom_torsion_site_symmetry_3
_geom_torsion_site_symmetry_4
N1 Ti1 Se1 P1 -3.61(14) . . . .
Cl2 Ti1 Se1 P1 62.35(11) . . . .
C16 Ti1 Se1 P1 -91.19(19) . . . .
C15 Ti1 Se1 P1 -101.9(3) . . . .
Cl1 Ti1 Se1 P1 132.12(8) . . . .
C12 Ti1 Se1 P1 -116.9(2) . . . .
C14 Ti1 Se1 P1 -146.3(2) . . . .
C13 Ti1 Se1 P1 -147.6(2) . . . .
Cl2 Ti1 N1 C9 38.4(5) . . . .
C16 Ti1 N1 C9 -73.5(5) . . . .
C15 Ti1 N1 C9 -42.9(5) . . . .
Cl1 Ti1 N1 C9 122.9(5) . . . .
C12 Ti1 N1 C9 -101.6(5) . . . .
C14 Ti1 N1 C9 -42.0(6) . . . .
C13 Ti1 N1 C9 -97.1(6) . . . .
Se1 Ti1 N1 C9 -173.9(5) . . . .
P1 Ti1 N1 C9 -178.7(6) . . . .
Cl2 Ti1 N1 P1 -143.0(2) . . . .
C16 Ti1 N1 P1 105.1(3) . . . .
C15 Ti1 N1 P1 135.8(3) . . . .
Cl1 Ti1 N1 P1 -58.4(3) . . . .
C12 Ti1 N1 P1 77.0(3) . . . .
C14 Ti1 N1 P1 136.6(3) . . . .
C13 Ti1 N1 P1 81.6(5) . . . .
Se1 Ti1 N1 P1 4.77(18) . . . .
C9 N1 P1 C1 -72.4(5) . . . .
Ti1 N1 P1 C1 108.7(3) . . . .
C9 N1 P1 C5 57.5(5) . . . .
Ti1 N1 P1 C5 -121.4(3) . . . .
C9 N1 P1 Se1 173.1(4) . . . .
Ti1 N1 P1 Se1 -5.8(2) . . . .
C9 N1 P1 Ti1 178.9(5) . . . .
Ti1 Se1 P1 N1 4.39(17) . . . .
Ti1 Se1 P1 C1 -112.6(2) . . . .
Ti1 Se1 P1 C5 125.2(2) . . . .
Cl2 Ti1 P1 N1 41.0(3) . . . .
C16 Ti1 P1 N1 -77.2(3) . . . .
C15 Ti1 P1 N1 -56.6(3) . . . .
Cl1 Ti1 P1 N1 135.9(3) . . . .
C12 Ti1 P1 N1 -110.9(3) . . . .
C14 Ti1 P1 N1 -90.1(6) . . . .
C13 Ti1 P1 N1 -129.6(3) . . . .
Se1 Ti1 P1 N1 -173.3(3) . . . .
N1 Ti1 P1 C1 -90.9(3) . . . .
Cl2 Ti1 P1 C1 -49.9(2) . . . .
C16 Ti1 P1 C1 -168.1(3) . . . .
C15 Ti1 P1 C1 -147.5(3) . . . .
Cl1 Ti1 P1 C1 45.0(2) . . . .
C12 Ti1 P1 C1 158.2(3) . . . .
C14 Ti1 P1 C1 178.9(5) . . . .
C13 Ti1 P1 C1 139.5(3) . . . .
Se1 Ti1 P1 C1 95.7(2) . . . .
N1 Ti1 P1 C5 84.0(4) . . . .
Cl2 Ti1 P1 C5 125.0(3) . . . .
C16 Ti1 P1 C5 6.9(3) . . . .
C15 Ti1 P1 C5 27.4(4) . . . .
Cl1 Ti1 P1 C5 -140.1(3) . . . .
C12 Ti1 P1 C5 -26.9(3) . . . .
C14 Ti1 P1 C5 -6.1(6) . . . .
C13 Ti1 P1 C5 -45.5(4) . . . .
Se1 Ti1 P1 C5 -89.3(3) . . . .
N1 Ti1 P1 Se1 173.3(3) . . . .
Cl2 Ti1 P1 Se1 -145.65(8) . . . .
C16 Ti1 P1 Se1 96.2(2) . . . .
C15 Ti1 P1 Se1 116.8(2) . . . .
Cl1 Ti1 P1 Se1 -50.77(7) . . . .
C12 Ti1 P1 Se1 62.5(2) . . . .
C14 Ti1 P1 Se1 83.2(5) . . . .
C13 Ti1 P1 Se1 43.8(3) . . . .
N1 P1 C1 C3 -172.2(4) . . . .
C5 P1 C1 C3 56.4(5) . . . .
Se1 P1 C1 C3 -63.3(5) . . . .
Ti1 P1 C1 C3 -127.9(4) . . . .
N1 P1 C1 C2 -53.4(5) . . . .
C5 P1 C1 C2 175.2(5) . . . .
Se1 P1 C1 C2 55.5(5) . . . .
Ti1 P1 C1 C2 -9.0(5) . . . .
N1 P1 C1 C4 65.8(5) . . . .
C5 P1 C1 C4 -65.6(6) . . . .
Se1 P1 C1 C4 174.7(4) . . . .
Ti1 P1 C1 C4 110.1(4) . . . .
N1 P1 C5 C6 152.1(5) . . . .
C1 P1 C5 C6 -78.3(5) . . . .
Se1 P1 C5 C6 41.5(5) . . . .
Ti1 P1 C5 C6 106.5(5) . . . .
N1 P1 C5 C7 -83.6(6) . . . .
C1 P1 C5 C7 46.0(6) . . . .
Se1 P1 C5 C7 165.9(5) . . . .
Ti1 P1 C5 C7 -129.2(5) . . . .
N1 P1 C5 C8 34.8(5) . . . .
C1 P1 C5 C8 164.4(4) . . . .
Se1 P1 C5 C8 -75.8(5) . . . .
Ti1 P1 C5 C8 -10.8(6) . . . .
P1 N1 C9 C11 -128.7(5) . . . .
Ti1 N1 C9 C11 49.9(7) . . . .
P1 N1 C9 C10 106.5(5) . . . .
Ti1 N1 C9 C10 -74.9(7) . . . .
N1 Ti1 C12 C16 59.0(5) . . . .
Cl2 Ti1 C12 C16 -50.5(6) . . . .
C15 Ti1 C12 C16 -37.8(4) . . . .
Cl1 Ti1 C12 C16 -155.6(4) . . . .
C14 Ti1 C12 C16 -79.0(5) . . . .
C13 Ti1 C12 C16 -116.1(7) . . . .
Se1 Ti1 C12 C16 128.9(5) . . . .
P1 Ti1 C12 C16 90.2(5) . . . .
N1 Ti1 C12 C13 175.1(5) . . . .
Cl2 Ti1 C12 C13 65.6(6) . . . .
C16 Ti1 C12 C13 116.1(7) . . . .
C15 Ti1 C12 C13 78.3(5) . . . .
Cl1 Ti1 C12 C13 -39.6(6) . . . .
C14 Ti1 C12 C13 37.1(4) . . . .
Se1 Ti1 C12 C13 -115.0(5) . . . .
P1 Ti1 C12 C13 -153.8(5) . . . .
C16 C12 C13 C14 -1.0(8) . . . .
Ti1 C12 C13 C14 -64.8(5) . . . .
C16 C12 C13 Ti1 63.9(5) . . . .
N1 Ti1 C13 C14 107.6(6) . . . .
Cl2 Ti1 C13 C14 -20.8(5) . . . .
C16 Ti1 C13 C14 78.8(5) . . . .
C15 Ti1 C13 C14 37.5(4) . . . .
Cl1 Ti1 C13 C14 -102.5(5) . . . .
C12 Ti1 C13 C14 115.2(7) . . . .
Se1 Ti1 C13 C14 178.2(5) . . . .
P1 Ti1 C13 C14 149.5(4) . . . .
N1 Ti1 C13 C12 -7.7(8) . . . .
Cl2 Ti1 C13 C12 -136.0(5) . . . .
C16 Ti1 C13 C12 -36.4(5) . . . .
C15 Ti1 C13 C12 -77.8(5) . . . .
Cl1 Ti1 C13 C12 142.2(5) . . . .
C14 Ti1 C13 C12 -115.2(7) . . . .
Se1 Ti1 C13 C12 63.0(5) . . . .
P1 Ti1 C13 C12 34.3(6) . . . .
C12 C13 C14 C15 0.7(8) . . . .
Ti1 C13 C14 C15 -63.9(5) . . . .
C12 C13 C14 Ti1 64.6(5) . . . .
N1 Ti1 C14 C15 -1.5(7) . . . .
Cl2 Ti1 C14 C15 -83.3(5) . . . .
C16 Ti1 C14 C15 37.3(5) . . . .
Cl1 Ti1 C14 C15 -170.0(5) . . . .
C12 Ti1 C14 C15 77.6(5) . . . .
C13 Ti1 C14 C15 115.3(7) . . . .
Se1 Ti1 C14 C15 113.1(5) . . . .
P1 Ti1 C14 C15 52.8(8) . . . .
N1 Ti1 C14 C13 -116.8(6) . . . .
Cl2 Ti1 C14 C13 161.4(5) . . . .
C16 Ti1 C14 C13 -78.0(5) . . . .
C15 Ti1 C14 C13 -115.3(7) . . . .
Cl1 Ti1 C14 C13 74.8(5) . . . .
C12 Ti1 C14 C13 -37.6(4) . . . .
Se1 Ti1 C14 C13 -2.2(6) . . . .
P1 Ti1 C14 C13 -62.5(8) . . . .
C13 C14 C15 C16 -0.2(8) . . . .
Ti1 C14 C15 C16 -65.5(5) . . . .
C13 C14 C15 Ti1 65.3(5) . . . .
N1 Ti1 C15 C16 -65.4(5) . . . .
Cl2 Ti1 C15 C16 -151.7(5) . . . .
Cl1 Ti1 C15 C16 127.6(5) . . . .
C12 Ti1 C15 C16 37.0(4) . . . .
C14 Ti1 C15 C16 115.6(7) . . . .
C13 Ti1 C15 C16 78.4(5) . . . .
Se1 Ti1 C15 C16 19.1(6) . . . .
P1 Ti1 C15 C16 -38.4(6) . . . .
N1 Ti1 C15 C14 179.0(5) . . . .
Cl2 Ti1 C15 C14 92.7(5) . . . .
C16 Ti1 C15 C14 -115.6(7) . . . .
Cl1 Ti1 C15 C14 12.0(6) . . . .
C12 Ti1 C15 C14 -78.6(5) . . . .
C13 Ti1 C15 C14 -37.2(4) . . . .
Se1 Ti1 C15 C14 -96.5(5) . . . .
P1 Ti1 C15 C14 -154.0(4) . . . .
C13 C12 C16 C15 0.9(8) . . . .
Ti1 C12 C16 C15 65.9(5) . . . .
C13 C12 C16 Ti1 -65.0(5) . . . .
C14 C15 C16 C12 -0.5(8) . . . .
Ti1 C15 C16 C12 -67.1(5) . . . .
C14 C15 C16 Ti1 66.7(5) . . . .
N1 Ti1 C16 C12 -125.8(5) . . . .
Cl2 Ti1 C16 C12 145.5(4) . . . .
C15 Ti1 C16 C12 115.1(7) . . . .
Cl1 Ti1 C16 C12 35.4(6) . . . .
C14 Ti1 C16 C12 78.0(5) . . . .
C13 Ti1 C16 C12 37.3(5) . . . .
Se1 Ti1 C16 C12 -50.8(5) . . . .
P1 Ti1 C16 C12 -95.2(5) . . . .
N1 Ti1 C16 C15 119.0(5) . . . .
Cl2 Ti1 C16 C15 30.4(5) . . . .
Cl1 Ti1 C16 C15 -79.7(6) . . . .
C12 Ti1 C16 C15 -115.1(7) . . . .
C14 Ti1 C16 C15 -37.1(4) . . . .
C13 Ti1 C16 C15 -77.8(5) . . . .
Se1 Ti1 C16 C15 -165.9(5) . . . .
P1 Ti1 C16 C15 149.7(5) . . . .
